data_4075947
loop_
_publ_author_name
'Usui, Yoko'
'Hosotani, Sayaka'
'Ogawa, Aki'
'Nanjo, Masato'
'Mochida, Kunio'

_publ_section_title
;
 Successive Formation of Hydrido(germyl)platinum, Germaplatinacycle, and
 Germylene-Bridged Dinuclear Platinum Complexes from the Reaction of a
 Zerovalent Platinum Complex with \a,\w-Dihydrodigermanes
;
_journal_issue 18
_journal_name_full Organometallics
_journal_page_first 4337
_journal_paper_doi 10.1021/om0503287
_journal_volume 24
_journal_year 2005
_chemical_formula_moiety Pt(GePh2SiMe2SiMe2GePh2)(PPh3)2
_chemical_formula_sum 'C70 H67 Ge2 P2 Pt Si2'
_chemical_formula_weight 1366.63
_chemical_name_common
;
(2,2,3,3-tetramethyl-1,1,4,4-tetraphenyl-
2,3-disilatetragerman-1,4-diyl)bis
(triphenylphosphine)platinum 
;
_chemical_name_systematic
; 
(2,2,3,3-tetramethyl-1,1,4,4-tetraphenyl-
2,3-disilatetragerman-1,4-diyl)bis
(triphenylphosphine)platinum 
;
_space_group_IT_number 9
_symmetry_cell_setting monoclinic
_symmetry_space_group_name_Hall 'C -2yc'
_symmetry_space_group_name_H-M 'C 1 c 1'
_atom_sites_solution_hydrogens geom
_atom_sites_solution_primary direct
_atom_sites_solution_secondary difmap
_audit_creation_method SHELXL-97
_cell_angle_alpha 90.00
_cell_angle_beta 111.360(6)
_cell_angle_gamma 90.00
_cell_formula_units_Z 4
_cell_length_a 22.344(2)
_cell_length_b 12.8430(14)
_cell_length_c 22.869(2)
_cell_measurement_reflns_used 4370
_cell_measurement_temperature 120
_cell_measurement_theta_max 23.31
_cell_measurement_theta_min 2.91
_cell_volume 6111.8(10)
_computing_cell_refinement SCALEPACK
_computing_data_collection XPRESS
_computing_data_reduction DENZO
_computing_molecular_graphics ORTEP
_computing_publication_material CIFTAB
_computing_structure_refinement 'SHELXL-97 (Sheldrick, 1997)'
_computing_structure_solution 'SHELXS-97 (Sheldrick, 1990)'
_diffrn_ambient_temperature 120
_diffrn_measured_fraction_theta_full 0.988
_diffrn_measured_fraction_theta_max 0.988
_diffrn_measurement_device_type 'MacScience DIP2030 imaging plate'
_diffrn_measurement_method /w
_diffrn_radiation_monochromator graphite
_diffrn_radiation_source 'fine-focus sealed tube'
_diffrn_radiation_type MoK\a
_diffrn_radiation_wavelength 0.71073
_diffrn_reflns_av_R_equivalents 0.0000
_diffrn_reflns_av_sigmaI/netI 0.0346
_diffrn_reflns_limit_h_max 24
_diffrn_reflns_limit_h_min 0
_diffrn_reflns_limit_k_max 14
_diffrn_reflns_limit_k_min 0
_diffrn_reflns_limit_l_max 23
_diffrn_reflns_limit_l_min -25
_diffrn_reflns_number 4370
_diffrn_reflns_theta_full 23.31
_diffrn_reflns_theta_max 23.31
_diffrn_reflns_theta_min 2.91
_exptl_absorpt_coefficient_mu 3.393
_exptl_absorpt_correction_type none
_exptl_crystal_colour yellow
_exptl_crystal_density_diffrn 1.485
_exptl_crystal_density_meas ?
_exptl_crystal_density_method 'not measured'
_exptl_crystal_description cubic
_exptl_crystal_F_000 2748
_exptl_crystal_size_max 0.10
_exptl_crystal_size_mid 0.10
_exptl_crystal_size_min 0.10
_refine_diff_density_max 1.114
_refine_diff_density_min -0.911
_refine_diff_density_rms 0.113
_refine_ls_abs_structure_details 'Flack H D (1983), Acta Cryst. A39, 876-881'
_refine_ls_abs_structure_Flack 0.097(9)
_refine_ls_extinction_coef 0.00041(13)
_refine_ls_extinction_expression Fc^*^=kFc[1+0.001xFc^2^\l^3^/sin(2\q)]^-1/4^
_refine_ls_extinction_method SHELXL
_refine_ls_goodness_of_fit_ref 1.051
_refine_ls_hydrogen_treatment constr
_refine_ls_matrix_type full
_refine_ls_number_parameters 690
_refine_ls_number_reflns 4370
_refine_ls_number_restraints 2
_refine_ls_restrained_S_all 1.050
_refine_ls_R_factor_all 0.0419
_refine_ls_R_factor_gt 0.0393
_refine_ls_shift/su_max 0.251
_refine_ls_shift/su_mean 0.005
_refine_ls_structure_factor_coef Fsqd
_refine_ls_weighting_details 'calc w=1/[\s^2^(Fo^2^)+(0.1000P)^2^+0.0000P] where P=(Fo^2^+2Fc^2^)/3'
_refine_ls_weighting_scheme calc
_refine_ls_wR_factor_gt 0.1124
_refine_ls_wR_factor_ref 0.1148
_reflns_number_gt 4199
_reflns_number_total 4370
_reflns_threshold_expression >2sigma(I)
_cod_data_source_file om0503287si20050713_102814.cif
_cod_data_source_block publication
_cod_depositor_comments
;
The following automatic conversions were performed:

'_exptl_crystal_density_meas' value 'not measured' was changed to '?'
- the value is perceived as not measured.

Automatic conversion script
Id: cif_fix_values 3008 2015-01-20 13:52:24Z robertas 
;
_cod_original_cell_volume 6111.8(11)
_cod_original_sg_symbol_H-M Cc
_cod_database_code 4075947

loop_
_symmetry_equiv_pos_as_xyz
'x, y, z'
'x, -y, z+1/2'
'x+1/2, y+1/2, z'
'x+1/2, -y+1/2, z+1/2'

loop_
_atom_site_label
_atom_site_type_symbol
_atom_site_fract_x
_atom_site_fract_y
_atom_site_fract_z
_atom_site_U_iso_or_equiv
_atom_site_adp_type
_atom_site_occupancy
_atom_site_symmetry_multiplicity
_atom_site_calc_flag
_atom_site_refinement_flags
Pt1 Pt 0.481551(19) 0.22100(3) 0.796731(19) 0.02967(19) Uani 1 1 d .
Ge1 Ge 0.48208(6) 0.32588(10) 0.70491(6) 0.0301(3) Uani 1 1 d .
Ge2 Ge 0.57652(6) 0.13402(10) 0.78495(6) 0.0313(3) Uani 1 1 d .
P1 P 0.39185(14) 0.3107(2) 0.79355(14) 0.0229(6) Uani 1 1 d .
P2 P 0.49054(14) 0.1160(2) 0.88296(13) 0.0242(6) Uani 1 1 d .
Si1 Si 0.4957(2) 0.2189(3) 0.6239(2) 0.0409(10) Uani 1 1 d .
Si2 Si 0.5942(2) 0.1487(3) 0.68640(19) 0.0434(9) Uani 1 1 d .
C1 C 0.5618(6) 0.4129(9) 0.7279(6) 0.031(3) Uani 1 1 d .
C2 C 0.5702(7) 0.4750(11) 0.6816(7) 0.042(3) Uani 1 1 d .
H2 H 0.5381 0.4747 0.6400 0.050 Uiso 1 1 d R
C3 C 0.6235(7) 0.5402(12) 0.6914(8) 0.050(4) Uani 1 1 d .
H3 H 0.6270 0.5784 0.6567 0.060 Uiso 1 1 d R
C4 C 0.6677(6) 0.5449(11) 0.7507(7) 0.043(3) Uani 1 1 d .
H4 H 0.7044 0.5897 0.7602 0.052 Uiso 1 1 d R
C5 C 0.6618(7) 0.4870(12) 0.7978(8) 0.053(4) Uani 1 1 d .
H5 H 0.6943 0.4901 0.8391 0.063 Uiso 1 1 d R
C6 C 0.6080(7) 0.4218(13) 0.7861(7) 0.047(4) Uani 1 1 d .
H6 H 0.6039 0.3828 0.8202 0.056 Uiso 1 1 d R
C7 C 0.4172(6) 0.4312(9) 0.6612(6) 0.032(3) Uani 1 1 d .
C8 C 0.3634(6) 0.4022(12) 0.6089(7) 0.041(3) Uani 1 1 d .
H8 H 0.3573 0.3305 0.5961 0.049 Uiso 1 1 d R
C9 C 0.3181(6) 0.4744(11) 0.5744(6) 0.038(3) Uani 1 1 d .
H9 H 0.2812 0.4525 0.5393 0.046 Uiso 1 1 d R
C10 C 0.3267(7) 0.5786(11) 0.5914(7) 0.040(3) Uani 1 1 d .
H10 H 0.2949 0.6287 0.5684 0.048 Uiso 1 1 d R
C11 C 0.3795(7) 0.6093(12) 0.6398(8) 0.049(4) Uani 1 1 d .
H11 H 0.3859 0.6820 0.6498 0.059 Uiso 1 1 d R
C12 C 0.4243(6) 0.5353(12) 0.6749(6) 0.041(3) Uani 1 1 d .
H12 H 0.4615 0.5587 0.7092 0.049 Uiso 1 1 d R
C13 C 0.4920(10) 0.2940(15) 0.5526(8) 0.059(5) Uani 1 1 d .
H13A H 0.4976 0.2481 0.5218 0.070 Uiso 1 1 d R
H13B H 0.5252 0.3458 0.5642 0.070 Uiso 1 1 d R
H13C H 0.4508 0.3274 0.5353 0.070 Uiso 1 1 d R
C14 C 0.4357(8) 0.1141(13) 0.5930(7) 0.055(4) Uani 1 1 d .
H14A H 0.4448 0.0758 0.5612 0.066 Uiso 1 1 d R
H14B H 0.3936 0.1445 0.5753 0.066 Uiso 1 1 d R
H14C H 0.4373 0.0680 0.6266 0.066 Uiso 1 1 d R
C15 C 0.6663(9) 0.2328(13) 0.6900(10) 0.053(5) Uani 1 1 d .
H15A H 0.6699 0.2346 0.6494 0.064 Uiso 1 1 d R
H15B H 0.7047 0.2034 0.7200 0.064 Uiso 1 1 d R
H15C H 0.6607 0.3024 0.7025 0.064 Uiso 1 1 d R
C16 C 0.6102(9) 0.0151(13) 0.6606(9) 0.063(5) Uani 1 1 d .
H16A H 0.6172 0.0207 0.6217 0.076 Uiso 1 1 d R
H16B H 0.5735 -0.0284 0.6548 0.076 Uiso 1 1 d R
H16C H 0.6474 -0.0149 0.6920 0.076 Uiso 1 1 d R
C17 C 0.6607(6) 0.1602(9) 0.8525(7) 0.035(3) Uani 1 1 d .
C18 C 0.6662(8) 0.2227(12) 0.9057(7) 0.043(4) Uani 1 1 d .
H18 H 0.6282 0.2524 0.9092 0.051 Uiso 1 1 d R
C19 C 0.7264(9) 0.2411(14) 0.9546(8) 0.054(5) Uani 1 1 d .
H19 H 0.7288 0.2826 0.9902 0.064 Uiso 1 1 d R
C20 C 0.7819(7) 0.1968(12) 0.9470(8) 0.044(4) Uani 1 1 d .
H20 H 0.8232 0.2063 0.9797 0.052 Uiso 1 1 d R
C21 C 0.7768(7) 0.1423(11) 0.8960(7) 0.045(4) Uani 1 1 d .
H21 H 0.8147 0.1135 0.8919 0.054 Uiso 1 1 d R
C22 C 0.7191(6) 0.1259(11) 0.8497(7) 0.042(3) Uani 1 1 d .
H22 H 0.7193 0.0902 0.8129 0.050 Uiso 1 1 d R
C23 C 0.5664(7) -0.0163(11) 0.7803(7) 0.040(3) Uani 1 1 d .
C24 C 0.6188(9) -0.0877(12) 0.8043(9) 0.056(4) Uani 1 1 d .
H24 H 0.6608 -0.0618 0.8289 0.067 Uiso 1 1 d R
C25 C 0.6111(9) -0.1972(11) 0.7923(10) 0.060(5) Uani 1 1 d .
H25 H 0.6469 -0.2441 0.8081 0.072 Uiso 1 1 d R
C26 C 0.5545(10) -0.2362(10) 0.7597(10) 0.060(5) Uani 1 1 d .
H26 H 0.5494 -0.3100 0.7530 0.072 Uiso 1 1 d R
C27 C 0.5000(9) -0.1702(15) 0.7343(9) 0.065(5) Uani 1 1 d .
H27 H 0.4593 -0.1985 0.7082 0.078 Uiso 1 1 d R
C28 C 0.5085(7) -0.0607(11) 0.7485(8) 0.046(4) Uani 1 1 d .
H28 H 0.4705 -0.0185 0.7341 0.055 Uiso 1 1 d R
C29 C 0.3209(6) 0.2785(10) 0.7236(6) 0.033(3) Uani 1 1 d .
C30 C 0.2583(7) 0.3131(10) 0.7136(7) 0.040(3) Uani 1 1 d .
H30 H 0.2517 0.3589 0.7439 0.048 Uiso 1 1 d R
C31 C 0.2061(7) 0.2822(11) 0.6622(7) 0.041(4) Uani 1 1 d .
H31 H 0.1642 0.3097 0.6556 0.050 Uiso 1 1 d R
C32 C 0.2135(8) 0.2145(11) 0.6210(9) 0.051(5) Uani 1 1 d .
H32 H 0.1772 0.1925 0.5853 0.061 Uiso 1 1 d R
C33 C 0.2748(6) 0.1730(10) 0.6276(6) 0.035(3) Uani 1 1 d .
H33 H 0.2781 0.1233 0.5975 0.043 Uiso 1 1 d R
C34 C 0.3267(6) 0.2089(9) 0.6800(6) 0.027(3) Uani 1 1 d .
H34 H 0.3683 0.1827 0.6844 0.033 Uiso 1 1 d R
C35 C 0.3552(6) 0.3018(10) 0.8547(7) 0.037(3) Uani 1 1 d .
C36 C 0.3622(7) 0.3730(12) 0.8998(6) 0.045(4) Uani 1 1 d .
H36 H 0.3895 0.4323 0.9036 0.054 Uiso 1 1 d R
C37 C 0.3315(9) 0.3684(11) 0.9412(8) 0.057(4) Uani 1 1 d .
H37 H 0.3380 0.4230 0.9716 0.068 Uiso 1 1 d R
C38 C 0.2914(10) 0.2838(12) 0.9383(9) 0.060(5) Uani 1 1 d .
H38 H 0.2726 0.2755 0.9697 0.073 Uiso 1 1 d R
C39 C 0.2799(9) 0.2090(12) 0.8911(9) 0.052(4) Uani 1 1 d .
H39 H 0.2486 0.1555 0.8871 0.062 Uiso 1 1 d R
C40 C 0.3128(7) 0.2183(9) 0.8509(7) 0.037(3) Uani 1 1 d .
H40 H 0.3070 0.1651 0.8197 0.044 Uiso 1 1 d R
C41 C 0.4022(7) 0.4549(11) 0.7960(7) 0.037(3) Uani 1 1 d .
C42 C 0.3536(7) 0.5256(11) 0.7759(8) 0.049(4) Uani 1 1 d .
H42 H 0.3104 0.5022 0.7539 0.058 Uiso 1 1 d R
C43 C 0.3673(8) 0.6299(13) 0.7873(9) 0.057(4) Uani 1 1 d .
H43 H 0.3336 0.6804 0.7713 0.069 Uiso 1 1 d R
C44 C 0.4280(9) 0.6653(13) 0.8215(8) 0.058(4) Uani 1 1 d .
H44 H 0.4359 0.7380 0.8311 0.070 Uiso 1 1 d R
C45 C 0.4768(9) 0.5927(12) 0.8413(8) 0.056(4) Uani 1 1 d .
H45 H 0.5202 0.6156 0.8632 0.068 Uiso 1 1 d R
C46 C 0.4659(8) 0.4875(11) 0.8307(7) 0.046(4) Uani 1 1 d .
H46 H 0.4995 0.4367 0.8457 0.056 Uiso 1 1 d R
C47 C 0.5556(6) 0.0241(13) 0.9292(6) 0.044(3) Uani 1 1 d .
C48 C 0.5540(8) -0.0762(12) 0.9100(7) 0.050(4) Uani 1 1 d .
H48 H 0.5207 -0.0984 0.8719 0.060 Uiso 1 1 d R
C49 C 0.6025(9) -0.1463(15) 0.9469(9) 0.065(5) Uani 1 1 d .
H49 H 0.6006 -0.2180 0.9343 0.078 Uiso 1 1 d R
C50 C 0.6508(10) -0.1139(18) 1.0016(10) 0.067(5) Uani 1 1 d .
H50 H 0.6834 -0.1626 1.0247 0.081 Uiso 1 1 d R
C51 C 0.6523(8) -0.009(2) 1.0195(9) 0.074(6) Uani 1 1 d .
H51 H 0.6847 0.0152 1.0578 0.089 Uiso 1 1 d R
C52 C 0.6055(7) 0.0593(14) 0.9833(8) 0.054(4) Uani 1 1 d .
H52 H 0.6066 0.1315 0.9945 0.065 Uiso 1 1 d R
C53 C 0.4222(6) 0.0241(9) 0.8626(6) 0.033(3) Uani 1 1 d .
C54 C 0.4160(8) -0.0439(13) 0.9092(9) 0.061(4) Uani 1 1 d .
H54 H 0.4478 -0.0410 0.9509 0.073 Uiso 1 1 d R
C55 C 0.3640(8) -0.1128(13) 0.8921(9) 0.058(4) Uani 1 1 d .
H55 H 0.3592 -0.1611 0.9221 0.070 Uiso 1 1 d R
C56 C 0.3184(8) -0.1118(14) 0.8299(9) 0.062(5) Uani 1 1 d .
H56 H 0.2797 -0.1521 0.8190 0.075 Uiso 1 1 d R
C57 C 0.3286(7) -0.0519(14) 0.7850(9) 0.054(4) Uani 1 1 d .
H57 H 0.3004 -0.0582 0.7419 0.065 Uiso 1 1 d R
C58 C 0.3801(6) 0.0186(10) 0.8014(6) 0.028(3) Uiso 1 1 d .
H58 H 0.3861 0.0628 0.7702 0.033 Uiso 1 1 d R
C59 C 0.4867(8) 0.1965(13) 0.9466(7) 0.045(4) Uani 1 1 d .
C60 C 0.4548(10) 0.1648(16) 0.9895(8) 0.073(6) Uani 1 1 d .
H60 H 0.4291 0.1027 0.9815 0.087 Uiso 1 1 d R
C61 C 0.4614(12) 0.2310(16) 1.0429(9) 0.075(6) Uani 1 1 d .
H61 H 0.4414 0.2106 1.0718 0.091 Uiso 1 1 d R
C62 C 0.4964(11) 0.319(2) 1.0549(10) 0.087(7) Uani 1 1 d .
H62 H 0.5007 0.3581 1.0920 0.105 Uiso 1 1 d R
C63 C 0.5247(9) 0.3513(13) 1.0134(8) 0.064(5) Uani 1 1 d .
H63 H 0.5479 0.4158 1.0197 0.076 Uiso 1 1 d R
C64 C 0.5200(8) 0.2919(10) 0.9600(7) 0.047(4) Uani 1 1 d .
H64 H 0.5406 0.3180 0.9327 0.056 Uiso 1 1 d R
C65 C 0.6890(14) 0.594(2) 1.0585(15) 0.120(11) Uani 1 1 d .
H65 H 0.6559 0.6141 1.0737 0.144 Uiso 1 1 d R
C66 C 0.673(2) 0.544(2) 1.0057(18) 0.161(17) Uani 1 1 d .
H66 H 0.6290 0.5232 0.9830 0.193 Uiso 1 1 d R
C67 C 0.719(3) 0.516(2) 0.9836(14) 0.18(2) Uani 1 1 d .
H67 H 0.7077 0.4801 0.9441 0.212 Uiso 1 1 d R
C68 C 0.782(3) 0.541(4) 1.014(3) 0.21(3) Uani 1 1 d .
H68 H 0.8105 0.5166 0.9944 0.253 Uiso 1 1 d R
C69 C 0.7964(17) 0.599(2) 1.069(2) 0.138(16) Uani 1 1 d .
H69 H 0.8408 0.6183 1.0893 0.165 Uiso 1 1 d R
C70 C 0.7525(12) 0.6209(13) 1.0927(11) 0.080(6) Uani 1 1 d .
H70 H 0.7633 0.6559 1.1324 0.096 Uiso 1 1 d R

loop_
_atom_site_aniso_label
_atom_site_aniso_U_11
_atom_site_aniso_U_22
_atom_site_aniso_U_33
_atom_site_aniso_U_23
_atom_site_aniso_U_13
_atom_site_aniso_U_12
Pt1 0.0321(3) 0.0250(2) 0.0319(3) -0.0047(2) 0.01161(18) -0.0039(2)
Ge1 0.0311(7) 0.0297(7) 0.0319(7) -0.0020(6) 0.0144(6) -0.0027(6)
Ge2 0.0325(7) 0.0291(7) 0.0366(7) -0.0030(6) 0.0179(6) -0.0011(5)
P1 0.0287(15) 0.0149(13) 0.0304(16) -0.0032(11) 0.0169(13) -0.0027(11)
P2 0.0275(15) 0.0204(13) 0.0235(15) 0.0029(12) 0.0079(13) -0.0023(12)
Si1 0.042(2) 0.041(2) 0.040(2) -0.0063(16) 0.0153(19) 0.0011(16)
Si2 0.049(2) 0.041(2) 0.046(2) -0.0007(18) 0.0255(19) 0.0048(18)
C1 0.034(7) 0.020(6) 0.043(7) 0.004(5) 0.019(6) 0.005(5)
C2 0.047(8) 0.041(8) 0.038(7) 0.010(6) 0.017(6) -0.008(6)
C3 0.037(8) 0.053(9) 0.065(10) 0.014(8) 0.023(7) -0.023(7)
C4 0.028(7) 0.034(7) 0.064(10) 0.000(7) 0.011(7) -0.001(6)
C5 0.042(8) 0.051(9) 0.056(9) -0.002(7) 0.006(7) -0.031(7)
C6 0.041(8) 0.065(10) 0.034(8) -0.004(7) 0.013(7) -0.022(7)
C7 0.036(7) 0.026(6) 0.033(7) 0.003(5) 0.012(6) -0.005(5)
C8 0.033(7) 0.050(8) 0.042(8) 0.002(7) 0.016(6) 0.002(6)
C9 0.030(7) 0.040(7) 0.037(7) 0.002(6) 0.003(6) -0.005(6)
C10 0.043(8) 0.031(7) 0.042(8) 0.016(6) 0.012(7) 0.010(6)
C11 0.058(9) 0.039(7) 0.058(9) 0.009(7) 0.030(8) -0.005(7)
C12 0.024(6) 0.064(9) 0.030(7) -0.017(7) 0.005(5) 0.010(6)
C13 0.066(12) 0.072(11) 0.043(10) -0.010(8) 0.026(9) -0.002(9)
C14 0.071(11) 0.058(9) 0.035(8) -0.019(7) 0.017(8) 0.008(8)
C15 0.051(11) 0.049(9) 0.068(12) 0.006(8) 0.032(10) 0.005(7)
C16 0.082(12) 0.052(9) 0.081(12) 0.010(9) 0.059(11) 0.011(8)
C17 0.032(7) 0.021(6) 0.056(8) -0.008(6) 0.021(6) -0.007(5)
C18 0.035(9) 0.071(12) 0.026(8) 0.001(6) 0.017(7) -0.004(7)
C19 0.074(13) 0.061(9) 0.033(8) -0.010(8) 0.027(9) -0.031(10)
C20 0.032(7) 0.046(7) 0.057(10) 0.017(8) 0.020(7) -0.009(6)
C21 0.040(8) 0.042(8) 0.058(9) 0.021(7) 0.022(7) 0.003(6)
C22 0.033(7) 0.042(7) 0.054(9) -0.004(6) 0.020(7) -0.012(6)
C23 0.051(9) 0.038(7) 0.040(7) -0.005(6) 0.026(7) 0.015(7)
C24 0.059(10) 0.039(8) 0.079(12) 0.006(8) 0.035(9) 0.002(8)
C25 0.077(12) 0.014(6) 0.106(14) 0.002(8) 0.055(11) 0.013(7)
C26 0.080(12) 0.014(7) 0.098(13) -0.025(8) 0.046(11) -0.010(7)
C27 0.065(11) 0.072(12) 0.059(10) -0.026(9) 0.024(9) -0.035(10)
C28 0.035(7) 0.043(8) 0.068(10) -0.003(7) 0.031(7) -0.010(6)
C29 0.024(6) 0.045(8) 0.028(7) 0.006(6) 0.006(5) -0.003(5)
C30 0.051(9) 0.030(6) 0.047(8) -0.003(6) 0.028(7) -0.006(6)
C31 0.026(7) 0.050(9) 0.044(8) 0.003(7) 0.007(6) -0.004(6)
C32 0.041(9) 0.043(9) 0.050(10) 0.010(7) -0.004(8) -0.013(7)
C33 0.025(6) 0.039(7) 0.040(7) 0.008(6) 0.009(6) -0.005(5)
C34 0.032(7) 0.019(6) 0.027(7) 0.001(5) 0.007(6) -0.005(5)
C35 0.045(8) 0.030(6) 0.055(9) -0.012(6) 0.042(7) 0.005(6)
C36 0.050(8) 0.053(9) 0.042(8) -0.008(7) 0.028(7) -0.020(7)
C37 0.090(12) 0.034(7) 0.061(9) -0.021(7) 0.045(9) -0.028(8)
C38 0.084(13) 0.058(10) 0.062(11) 0.002(8) 0.053(10) 0.005(8)
C39 0.052(10) 0.046(9) 0.055(10) 0.003(7) 0.016(9) -0.008(7)
C40 0.040(8) 0.021(6) 0.051(8) 0.003(5) 0.018(7) -0.009(5)
C41 0.044(8) 0.037(7) 0.046(8) -0.010(6) 0.033(7) -0.004(6)
C42 0.055(9) 0.039(8) 0.065(10) -0.016(7) 0.038(8) -0.021(7)
C43 0.064(10) 0.044(9) 0.081(11) -0.018(8) 0.047(10) -0.016(8)
C44 0.083(12) 0.036(8) 0.071(11) -0.007(8) 0.046(10) 0.003(8)
C45 0.073(11) 0.039(8) 0.070(10) -0.020(8) 0.040(9) -0.025(8)
C46 0.067(10) 0.032(7) 0.058(9) 0.000(7) 0.045(8) -0.003(7)
C47 0.037(8) 0.064(9) 0.035(7) 0.009(7) 0.020(6) 0.005(7)
C48 0.071(10) 0.048(8) 0.044(8) 0.001(7) 0.035(8) 0.021(8)
C49 0.069(11) 0.062(10) 0.075(12) 0.004(9) 0.039(10) 0.007(9)
C50 0.059(11) 0.081(13) 0.071(12) 0.029(11) 0.035(10) 0.021(10)
C51 0.038(9) 0.121(19) 0.063(12) 0.027(12) 0.019(8) 0.014(10)
C52 0.033(8) 0.063(10) 0.056(9) 0.000(8) 0.005(7) -0.003(7)
C53 0.030(7) 0.025(6) 0.050(8) 0.009(6) 0.020(6) -0.003(5)
C54 0.061(10) 0.058(10) 0.071(11) 0.012(9) 0.033(9) 0.000(8)
C55 0.064(10) 0.049(9) 0.075(11) 0.000(8) 0.041(10) -0.019(8)
C56 0.043(9) 0.062(10) 0.087(13) 0.003(9) 0.030(9) -0.022(8)
C57 0.031(8) 0.053(9) 0.071(11) -0.001(8) 0.009(8) -0.003(7)
C59 0.045(9) 0.051(8) 0.040(9) -0.008(7) 0.018(7) -0.014(7)
C60 0.098(14) 0.077(12) 0.057(10) -0.038(10) 0.046(10) -0.039(11)
C61 0.107(17) 0.084(15) 0.054(11) -0.018(10) 0.053(12) -0.043(12)
C62 0.085(15) 0.118(18) 0.065(13) -0.054(14) 0.034(12) -0.023(14)
C63 0.080(12) 0.050(9) 0.062(10) -0.030(8) 0.028(10) -0.031(9)
C64 0.063(10) 0.034(7) 0.045(8) 0.003(6) 0.022(8) -0.004(7)
C65 0.11(2) 0.12(2) 0.15(2) -0.08(2) 0.065(19) -0.033(17)
C66 0.30(6) 0.060(17) 0.13(3) -0.003(19) 0.09(3) -0.03(3)
C67 0.42(8) 0.054(15) 0.079(19) 0.013(13) 0.12(3) 0.08(3)
C68 0.31(6) 0.15(4) 0.31(7) 0.19(5) 0.27(6) 0.16(4)
C69 0.13(2) 0.073(17) 0.26(5) 0.07(2) 0.14(3) 0.042(17)
C70 0.13(2) 0.034(8) 0.087(14) -0.009(9) 0.050(14) 0.006(10)

loop_
_atom_type_symbol
_atom_type_description
_atom_type_scat_dispersion_real
_atom_type_scat_dispersion_imag
_atom_type_scat_source
C C 0.0033 0.0016 'International Tables Vol C Tables 4.2.6.8 and 6.1.1.4'
H H 0.0000 0.0000 'International Tables Vol C Tables 4.2.6.8 and 6.1.1.4'
Ge Ge 0.1547 1.8001 'International Tables Vol C Tables 4.2.6.8 and 6.1.1.4'
P P 0.1023 0.0942 'International Tables Vol C Tables 4.2.6.8 and 6.1.1.4'
Pt Pt -1.7033 8.3905 'International Tables Vol C Tables 4.2.6.8 and 6.1.1.4'
Si Si 0.0817 0.0704 'International Tables Vol C Tables 4.2.6.8 and 6.1.1.4'

loop_
_geom_angle_atom_site_label_1
_geom_angle_atom_site_label_2
_geom_angle_atom_site_label_3
_geom_angle
P1 Pt1 P2 97.01(11)
P1 Pt1 Ge2 171.76(8)
P2 Pt1 Ge2 91.02(8)
P1 Pt1 Ge1 88.52(8)
P2 Pt1 Ge1 174.43(9)
Ge2 Pt1 Ge1 83.47(4)
C7 Ge1 C1 99.8(5)
C7 Ge1 Si1 106.1(4)
C1 Ge1 Si1 99.8(4)
C7 Ge1 Pt1 124.7(4)
C1 Ge1 Pt1 110.8(4)
Si1 Ge1 Pt1 112.26(11)
C23 Ge2 C17 105.7(6)
C23 Ge2 Si2 94.6(4)
C17 Ge2 Si2 106.3(4)
C23 Ge2 Pt1 111.3(4)
C17 Ge2 Pt1 116.3(4)
Si2 Ge2 Pt1 119.75(11)
C29 P1 C41 107.9(6)
C29 P1 C35 99.4(6)
C41 P1 C35 97.0(6)
C29 P1 Pt1 112.4(4)
C41 P1 Pt1 113.6(4)
C35 P1 Pt1 124.3(5)
C59 P2 C53 106.8(6)
C59 P2 C47 99.2(7)
C53 P2 C47 98.1(6)
C59 P2 Pt1 109.5(5)
C53 P2 Pt1 110.2(4)
C47 P2 Pt1 130.6(4)
C14 Si1 C13 104.3(8)
C14 Si1 Si2 110.2(6)
C13 Si1 Si2 117.9(7)
C14 Si1 Ge1 115.5(5)
C13 Si1 Ge1 113.4(6)
Si2 Si1 Ge1 95.98(19)
C16 Si2 C15 105.9(8)
C16 Si2 Si1 113.8(7)
C15 Si2 Si1 113.6(6)
C16 Si2 Ge2 109.4(5)
C15 Si2 Ge2 114.9(6)
Si1 Si2 Ge2 99.37(19)
C6 C1 C2 115.6(12)
C6 C1 Ge1 126.1(10)
C2 C1 Ge1 118.2(10)
C1 C2 C3 124.1(13)
C1 C2 H2 119.5
C3 C2 H2 116.4
C4 C3 C2 116.8(13)
C4 C3 H3 123.8
C2 C3 H3 119.4
C3 C4 C5 121.6(13)
C3 C4 H4 120.2
C5 C4 H4 118.2
C4 C5 C6 120.0(14)
C4 C5 H5 120.1
C6 C5 H5 120.0
C1 C6 C5 121.8(14)
C1 C6 H6 119.3
C5 C6 H6 118.9
C12 C7 C8 116.5(12)
C12 C7 Ge1 123.5(10)
C8 C7 Ge1 119.6(10)
C9 C8 C7 121.9(13)
C9 C8 H8 118.4
C7 C8 H8 119.7
C10 C9 C8 119.2(13)
C10 C9 H9 120.4
C8 C9 H9 120.4
C11 C10 C9 120.1(13)
C11 C10 H10 120.3
C9 C10 H10 119.6
C10 C11 C12 120.0(14)
C10 C11 H11 119.4
C12 C11 H11 120.6
C7 C12 C11 122.1(13)
C7 C12 H12 119.1
C11 C12 H12 118.7
Si1 C13 H13A 110.3
Si1 C13 H13B 109.4
H13A C13 H13B 109.5
Si1 C13 H13C 108.7
H13A C13 H13C 109.5
H13B C13 H13C 109.5
Si1 C14 H14A 109.8
Si1 C14 H14B 109.2
H14A C14 H14B 109.5
Si1 C14 H14C 109.5
H14A C14 H14C 109.5
H14B C14 H14C 109.5
Si2 C15 H15A 109.6
Si2 C15 H15B 109.1
H15A C15 H15B 109.5
Si2 C15 H15C 109.7
H15A C15 H15C 109.5
H15B C15 H15C 109.5
Si2 C16 H16A 109.6
Si2 C16 H16B 108.8
H16A C16 H16B 109.5
Si2 C16 H16C 110.0
H16A C16 H16C 109.5
H16B C16 H16C 109.5
C22 C17 C18 115.1(13)
C22 C17 Ge2 123.2(10)
C18 C17 Ge2 121.6(10)
C19 C18 C17 121.8(15)
C19 C18 H18 118.8
C17 C18 H18 119.4
C18 C19 C20 117.0(15)
C18 C19 H19 120.3
C20 C19 H19 122.7
C21 C20 C19 120.9(14)
C21 C20 H20 120.0
C19 C20 H20 119.0
C20 C21 C22 121.4(15)
C20 C21 H21 119.5
C22 C21 H21 119.1
C21 C22 C17 123.6(14)
C21 C22 H22 117.0
C17 C22 H22 119.4
C28 C23 C24 115.1(14)
C28 C23 Ge2 121.1(10)
C24 C23 Ge2 123.6(12)
C23 C24 C25 122.1(17)
C23 C24 H24 119.4
C25 C24 H24 118.4
C26 C25 C24 120.5(16)
C26 C25 H25 118.2
C24 C25 H25 121.3
C25 C26 C27 120.6(13)
C25 C26 H26 120.1
C27 C26 H26 119.2
C26 C27 C28 117.8(14)
C26 C27 H27 120.4
C28 C27 H27 121.8
C23 C28 C27 123.5(15)
C23 C28 H28 120.0
C27 C28 H28 116.5
C34 C29 C30 115.9(12)
C34 C29 P1 119.7(10)
C30 C29 P1 124.1(11)
C31 C30 C29 122.0(14)
C31 C30 H30 119.2
C29 C30 H30 118.8
C32 C31 C30 120.3(14)
C32 C31 H31 119.6
C30 C31 H31 120.0
C31 C32 C33 122.0(15)
C31 C32 H32 120.4
C33 C32 H32 117.6
C34 C33 C32 115.4(14)
C34 C33 H33 125.1
C32 C33 H33 119.5
C29 C34 C33 124.3(13)
C29 C34 H34 119.6
C33 C34 H34 116.1
C36 C35 C40 116.8(12)
C36 C35 P1 125.1(10)
C40 C35 P1 117.9(10)
C35 C36 C37 124.0(13)
C35 C36 H36 120.0
C37 C36 H36 116.0
C36 C37 C38 118.7(14)
C36 C37 H37 119.4
C38 C37 H37 121.9
C37 C38 C39 120.4(16)
C37 C38 H38 119.9
C39 C38 H38 119.7
C40 C39 C38 117.7(15)
C40 C39 H39 123.1
C38 C39 H39 119.1
C39 C40 C35 122.3(13)
C39 C40 H40 118.3
C35 C40 H40 119.4
C42 C41 C46 120.5(13)
C42 C41 P1 125.3(10)
C46 C41 P1 113.5(11)
C41 C42 C43 119.4(15)
C41 C42 H42 119.6
C43 C42 H42 121.0
C44 C43 C42 122.3(17)
C44 C43 H43 117.9
C42 C43 H43 119.8
C43 C44 C45 117.5(15)
C43 C44 H44 120.9
C45 C44 H44 121.6
C46 C45 C44 122.4(16)
C46 C45 H45 118.2
C44 C45 H45 119.4
C45 C46 C41 117.7(15)
C45 C46 H46 122.6
C41 C46 H46 119.7
C48 C47 C52 120.6(15)
C48 C47 P2 119.5(12)
C52 C47 P2 119.9(13)
C47 C48 C49 118.9(16)
C47 C48 H48 119.7
C49 C48 H48 121.4
C50 C49 C48 121.3(18)
C50 C49 H49 119.6
C48 C49 H49 119.1
C49 C50 C51 118.6(18)
C49 C50 H50 119.1
C51 C50 H50 122.1
C52 C51 C50 119.9(19)
C52 C51 H51 120.0
C50 C51 H51 120.0
C51 C52 C47 120.6(18)
C51 C52 H52 120.6
C47 C52 H52 118.8
C58 C53 C54 120.9(12)
C58 C53 P2 119.0(9)
C54 C53 P2 119.9(11)
C55 C54 C53 118.4(16)
C55 C54 H54 122.7
C53 C54 H54 118.8
C54 C55 C56 119.7(16)
C54 C55 H55 120.4
C56 C55 H55 119.8
C57 C56 C55 120.2(14)
C57 C56 H56 119.4
C55 C56 H56 120.3
C56 C57 C58 120.5(15)
C56 C57 H57 119.7
C58 C57 H57 119.8
C53 C58 C57 119.7(13)
C53 C58 H58 119.9
C57 C58 H58 120.4
C64 C59 C60 116.4(15)
C64 C59 P2 119.6(12)
C60 C59 P2 123.8(12)
C61 C60 C59 118.4(16)
C61 C60 H60 121.2
C59 C60 H60 120.4
C62 C61 C60 122.6(18)
C62 C61 H61 118.0
C60 C61 H61 119.3
C61 C62 C63 119.3(17)
C61 C62 H62 119.0
C63 C62 H62 121.7
C62 C63 C64 121.6(16)
C62 C63 H63 120.8
C64 C63 H63 117.6
C59 C64 C63 121.7(15)
C59 C64 H64 120.2
C63 C64 H64 118.2
C66 C65 C70 122(3)
C66 C65 H65 118.4
C70 C65 H65 119.5
C65 C66 C67 119(4)
C65 C66 H66 121.5
C67 C66 H66 119.4
C66 C67 C68 122(4)
C66 C67 H67 120.5
C68 C67 H67 117.3
C67 C68 C69 117(3)
C67 C68 H68 115.4
C69 C68 H68 128.0
C70 C69 C68 121(4)
C70 C69 H69 123.3
C68 C69 H69 115.4
C69 C70 C65 119(3)
C69 C70 H70 121.2
C65 C70 H70 120.1

loop_
_geom_bond_atom_site_label_1
_geom_bond_atom_site_label_2
_geom_bond_distance
Pt1 P1 2.290(3)
Pt1 P2 2.336(3)
Pt1 Ge2 2.4979(13)
Pt1 Ge1 2.4985(13)
Ge1 C7 1.968(12)
Ge1 C1 2.005(12)
Ge1 Si1 2.414(5)
Ge2 C23 1.942(15)
Ge2 C17 1.980(13)
Ge2 Si2 2.433(4)
P1 C29 1.843(13)
P1 C41 1.866(14)
P1 C35 1.864(12)
P2 C59 1.813(17)
P2 C53 1.851(12)
P2 C47 1.872(15)
Si1 C14 1.848(17)
Si1 C13 1.869(19)
Si1 Si2 2.326(6)
Si2 C16 1.890(17)
Si2 C15 1.917(17)
C1 C6 1.358(19)
C1 C2 1.392(18)
C2 C3 1.406(19)
C2 H2 0.9598
C3 C4 1.36(2)
C3 H3 0.9599
C4 C5 1.35(2)
C4 H4 0.9597
C5 C6 1.409(19)
C5 H5 0.9601
C6 H6 0.9600
C7 C12 1.37(2)
C7 C8 1.403(19)
C8 C9 1.39(2)
C8 H8 0.9599
C9 C10 1.39(2)
C9 H9 0.9602
C10 C11 1.35(2)
C10 H10 0.9600
C11 C12 1.40(2)
C11 H11 0.9600
C12 H12 0.9599
C13 H13A 0.9598
C13 H13B 0.9600
C13 H13C 0.9599
C14 H14A 0.9600
C14 H14B 0.9599
C14 H14C 0.9598
C15 H15A 0.9598
C15 H15B 0.9599
C15 H15C 0.9601
C16 H16A 0.9600
C16 H16B 0.9599
C16 H16C 0.9601
C17 C22 1.401(19)
C17 C18 1.43(2)
C18 C19 1.42(2)
C18 H18 0.9600
C19 C20 1.43(3)
C19 H19 0.9600
C20 C21 1.33(2)
C20 H20 0.9601
C21 C22 1.35(2)
C21 H21 0.9600
C22 H22 0.9601
C23 C28 1.36(2)
C23 C24 1.43(2)
C24 C25 1.43(2)
C24 H24 0.9601
C25 C26 1.31(3)
C25 H25 0.9601
C26 C27 1.42(3)
C26 H26 0.9601
C27 C28 1.44(2)
C27 H27 0.9600
C28 H28 0.9600
C29 C34 1.38(2)
C29 C30 1.41(2)
C30 C31 1.38(2)
C30 H30 0.9600
C31 C32 1.34(3)
C31 H31 0.9599
C32 C33 1.43(2)
C32 H32 0.9600
C33 C34 1.406(18)
C33 H33 0.9599
C34 H34 0.9599
C35 C36 1.345(19)
C35 C40 1.413(18)
C36 C37 1.36(2)
C36 H36 0.9601
C37 C38 1.40(2)
C37 H37 0.9601
C38 C39 1.40(3)
C38 H38 0.9599
C39 C40 1.38(3)
C39 H39 0.9599
C40 H40 0.9601
C41 C42 1.36(2)
C41 C46 1.42(2)
C42 C43 1.38(2)
C42 H42 0.9602
C43 C44 1.37(2)
C43 H43 0.9600
C44 C45 1.38(2)
C44 H44 0.9601
C45 C46 1.38(2)
C45 H45 0.9600
C46 H46 0.9599
C47 C48 1.36(2)
C47 C52 1.40(2)
C48 C49 1.43(2)
C48 H48 0.9600
C49 C50 1.38(3)
C49 H49 0.9600
C50 C51 1.41(3)
C50 H50 0.9601
C51 C52 1.38(3)
C51 H51 0.9601
C52 H52 0.9600
C53 C58 1.373(18)
C53 C54 1.42(2)
C54 C55 1.40(2)
C54 H54 0.9601
C55 C56 1.42(3)
C55 H55 0.9598
C56 C57 1.37(2)
C56 H56 0.9600
C57 C58 1.40(2)
C57 H57 0.9600
C58 H58 0.9600
C59 C64 1.41(2)
C59 C60 1.46(2)
C60 C61 1.45(3)
C60 H60 0.9601
C61 C62 1.34(3)
C61 H61 0.9601
C62 C63 1.38(3)
C62 H62 0.9603
C63 C64 1.41(2)
C63 H63 0.9601
C64 H64 0.9601
C65 C66 1.30(4)
C65 C70 1.39(3)
C65 H65 0.9601
C66 C67 1.35(6)
C66 H66 0.9601
C67 C68 1.36(7)
C67 H67 0.9601
C68 C69 1.40(7)
C68 H68 0.9600
C69 C70 1.31(4)
C69 H69 0.9599
C70 H70 0.9601
